data_7055414
loop_
_publ_author_name
'Palakollu, Veerabhadraiah'
'Vasu, Anuji K.'
'Thiruvenkatam, Vijay'
'Kanvah, Sriram'

_publ_section_title
;
 A sensitive AIEE probe for amphiphilic compounds
;
_journal_issue 5
_journal_name_full 'New J. Chem.'
_journal_page_first 4588
_journal_paper_doi 10.1039/C5NJ02398J
_journal_volume 40
_journal_year 2016
_chemical_formula_sum 'C17 H16 N2 O'
_chemical_formula_weight 264.32
_space_group_crystal_system orthorhombic
_space_group_IT_number 33
_space_group_name_Hall 'P -2ac -2n'
_space_group_name_H-M_alt 'P n 21 a'
_symmetry_space_group_name_Hall 'P -2ac -2n'
_symmetry_space_group_name_H-M 'P n 21 a'
_atom_sites_solution_hydrogens geom
_audit_creation_method SHELXL-2014/7
_audit_update_record
;
2016-01-08 deposited with the CCDC.
2016-03-10 downloaded from the CCDC.
;
_cell_angle_alpha 90
_cell_angle_beta 90
_cell_angle_gamma 90
_cell_formula_units_Z 8
_cell_length_a 16.9790(10)
_cell_length_b 10.3445(9)
_cell_length_c 15.9847(10)
_cell_measurement_reflns_used 2681
_cell_measurement_temperature 293(2)
_cell_measurement_theta_max 26.2650
_cell_measurement_theta_min 2.3880
_cell_volume 2807.5(3)
_computing_cell_refinement
;
CrysAlisPro, Agilent Technologies,
Version 1.171.37.33c (release 11-04-2014 CrysAlis171 .NET)
(compiled Apr 11 2014,15:12:41)
;
_computing_data_collection
;
CrysAlisPro, Agilent Technologies,
Version 1.171.37.33c (release 11-04-2014 CrysAlis171 .NET)
(compiled Apr 11 2014,15:12:41)
;
_computing_data_reduction
;
CrysAlisPro, Agilent Technologies,
Version 1.171.37.33c (release 11-04-2014 CrysAlis171 .NET)
(compiled Apr 11 2014,15:12:41)
;
_computing_molecular_graphics 'Olex2 (Dolomanov et al., 2009)'
_computing_publication_material 'Olex2 (Dolomanov et al., 2009)'
_computing_structure_refinement 'ShelXL (Sheldrick, 2008)'
_computing_structure_solution 'SHELXS-97 (Sheldrick, 2008)'
_diffrn_ambient_temperature 293(2)
_diffrn_measured_fraction_theta_full 0.990
_diffrn_measured_fraction_theta_max 0.990
_diffrn_measurement_device 'four-circle diffractometer'
_diffrn_measurement_device_type 'SuperNova, Dual, Cu at zero, Eos'
_diffrn_measurement_method '\w scans'
_diffrn_radiation_type CuK\a
_diffrn_radiation_wavelength 1.54184
_diffrn_reflns_av_R_equivalents 0.0396
_diffrn_reflns_av_unetI/netI 0.0323
_diffrn_reflns_Laue_measured_fraction_full 0.990
_diffrn_reflns_Laue_measured_fraction_max 0.990
_diffrn_reflns_limit_h_max 19
_diffrn_reflns_limit_h_min -20
_diffrn_reflns_limit_k_max 8
_diffrn_reflns_limit_k_min -12
_diffrn_reflns_limit_l_max 16
_diffrn_reflns_limit_l_min -18
_diffrn_reflns_number 6681
_diffrn_reflns_point_group_measured_fraction_full 0.711
_diffrn_reflns_point_group_measured_fraction_max 0.711
_diffrn_reflns_theta_full 65.970
_diffrn_reflns_theta_max 65.970
_diffrn_reflns_theta_min 3.798
_exptl_absorpt_coefficient_mu 0.624
_exptl_crystal_colour orange
_exptl_crystal_density_diffrn 1.251
_exptl_crystal_description block
_exptl_crystal_F_000 1120
_exptl_crystal_size_max 0.5
_exptl_crystal_size_mid 0.3
_exptl_crystal_size_min 0.2
_refine_diff_density_max 0.270
_refine_diff_density_min -0.301
_refine_diff_density_rms 0.089
_refine_ls_abs_structure_details
;
 Classical Flack method preferred over Parsons because s.u. lower.
;
_refine_ls_abs_structure_Flack -0.3(5)
_refine_ls_extinction_coef 0.0052(6)
_refine_ls_extinction_expression Fc^*^=kFc[1+0.001xFc^2^\l^3^/sin(2\q)]^-1/4^
_refine_ls_extinction_method 'SHELXL-2014/7 (Sheldrick 2014'
_refine_ls_goodness_of_fit_ref 1.130
_refine_ls_hydrogen_treatment constr
_refine_ls_matrix_type full
_refine_ls_number_parameters 368
_refine_ls_number_reflns 3479
_refine_ls_number_restraints 1
_refine_ls_restrained_S_all 1.130
_refine_ls_R_factor_all 0.0609
_refine_ls_R_factor_gt 0.0566
_refine_ls_shift/su_max 0.028
_refine_ls_shift/su_mean 0.001
_refine_ls_structure_factor_coef Fsqd
_refine_ls_weighting_details 'w=1/[\s^2^(Fo^2^)+(0.0822P)^2^] where P=(Fo^2^+2Fc^2^)/3'
_refine_ls_weighting_scheme calc
_refine_ls_wR_factor_gt 0.1344
_refine_ls_wR_factor_ref 0.1407
_reflns_Friedel_coverage 0.354
_reflns_Friedel_fraction_full 0.396
_reflns_Friedel_fraction_max 0.396
_reflns_number_gt 3111
_reflns_number_total 3479
_reflns_threshold_expression 'I > 2\s(I)'
_cod_data_source_file c5nj02398j2.cif
_cod_data_source_block shelx
_cod_depositor_comments 'Adding full bibliography for 7055414.cif.'
_cod_database_code 7055414
_shelx_shelxl_version_number 2014/7
_shelx_space_group_comment
;
The symmetry employed for this shelxl refinement is uniquely defined
by the following loop, which should always be used as a source of
symmetry information in preference to the above space-group names.
They are only intended as comments.
;

loop_
_space_group_symop_operation_xyz
'x, y, z'
'x+1/2, y, -z+1/2'
'-x+1/2, y+1/2, z+1/2'
'-x, y+1/2, -z'

loop_
_atom_site_label
_atom_site_type_symbol
_atom_site_fract_x
_atom_site_fract_y
_atom_site_fract_z
_atom_site_U_iso_or_equiv
_atom_site_adp_type
_atom_site_occupancy
_atom_site_site_symmetry_order
_atom_site_calc_flag
_atom_site_refinement_flags_posn
_atom_site_refinement_flags_adp
O18A O -0.50749(15) -0.5809(4) 0.41100(13) 0.0742(8) Uani 1 1 d . .
H18A H -0.5419 -0.5336 0.4300 0.111 Uiso 1 1 calc R U
O18 O -0.26186(16) -0.2874(4) -0.09418(13) 0.0763(8) Uani 1 1 d . .
H18 H -0.2898 -0.3415 -0.0712 0.114 Uiso 1 1 calc R U
N15 N -0.13553(17) -0.2950(5) -0.84168(16) 0.0740(10) Uani 1 1 d . .
C2A C -0.56634(17) -0.5476(4) -0.08335(19) 0.0547(8) Uani 1 1 d . .
N20A N -0.37260(18) -0.4298(6) 0.00174(17) 0.0862(13) Uani 1 1 d . .
C5 C -0.14907(19) -0.3041(4) -0.75772(19) 0.0578(8) Uani 1 1 d . .
C8A C -0.50016(16) -0.5285(4) 0.05938(19) 0.0520(7) Uani 1 1 d . .
C4 C -0.10074(19) -0.2404(4) -0.6994(2) 0.0608(8) Uani 1 1 d . .
H4 H -0.0575 -0.1932 -0.7178 0.073 Uiso 1 1 calc R U
C9A C -0.50146(16) -0.5439(3) 0.15175(19) 0.0498(7) Uani 1 1 d . .
N15A N -0.59606(19) -0.5161(4) -0.34424(18) 0.0734(9) Uani 1 1 d . .
C3 C -0.11705(19) -0.2476(4) -0.6154(2) 0.0588(8) Uani 1 1 d . .
H3 H -0.0839 -0.2047 -0.5783 0.071 Uiso 1 1 calc R U
C1A C -0.61777(19) -0.6282(4) -0.1275(2) 0.0624(9) Uani 1 1 d . .
H1A H -0.6461 -0.6904 -0.0982 0.075 Uiso 1 1 calc R U
C7A C -0.55870(18) -0.5647(4) 0.00605(19) 0.0565(8) Uani 1 1 d . .
H7A H -0.6006 -0.6074 0.0313 0.068 Uiso 1 1 calc R U
C12A C -0.50395(18) -0.5665(4) 0.32660(19) 0.0555(8) Uani 1 1 d . .
C9 C -0.25652(16) -0.3380(4) -0.35280(17) 0.0518(8) Uani 1 1 d . .
C12 C -0.26182(17) -0.3086(4) -0.17808(18) 0.0555(8) Uani 1 1 d . .
C2 C -0.18093(16) -0.3163(4) -0.58281(19) 0.0534(7) Uani 1 1 d . .
C8 C -0.25351(17) -0.3546(4) -0.44465(19) 0.0538(7) Uani 1 1 d . .
N20 N -0.37550(18) -0.4654(6) -0.50734(18) 0.0947(16) Uani 1 1 d . .
C11 C -0.30477(19) -0.4054(4) -0.21674(19) 0.0605(9) Uani 1 1 d . .
H11 H -0.3353 -0.4616 -0.1849 0.073 Uiso 1 1 calc R U
C10 C -0.30224(19) -0.4183(4) -0.30279(19) 0.0598(9) Uani 1 1 d . .
H10 H -0.3321 -0.4828 -0.3280 0.072 Uiso 1 1 calc R U
C7 C -0.19364(17) -0.3125(4) -0.49371(18) 0.0553(8) Uani 1 1 d . .
H7 H -0.1529 -0.2736 -0.4641 0.066 Uiso 1 1 calc R U
C10A C -0.56000(19) -0.6141(4) 0.1923(2) 0.0613(9) Uani 1 1 d . .
H10A H -0.5989 -0.6547 0.1609 0.074 Uiso 1 1 calc R U
C13A C -0.44642(18) -0.4948(4) 0.28734(19) 0.0572(8) Uani 1 1 d . .
H13A H -0.4082 -0.4530 0.3191 0.069 Uiso 1 1 calc R U
C19A C -0.43022(19) -0.4707(4) 0.02618(19) 0.0625(9) Uani 1 1 d . .
C19 C -0.3207(2) -0.4181(5) -0.48119(19) 0.0672(10) Uani 1 1 d . .
C14 C -0.21383(19) -0.2417(4) -0.3123(2) 0.0612(9) Uani 1 1 d . .
H14 H -0.1831 -0.1854 -0.3438 0.073 Uiso 1 1 calc R U
C14A C -0.44508(18) -0.4846(4) 0.2011(2) 0.0582(8) Uani 1 1 d . .
H14A H -0.4053 -0.4368 0.1757 0.070 Uiso 1 1 calc R U
C3A C -0.5287(2) -0.4509(4) -0.1301(2) 0.0620(9) Uani 1 1 d . .
H3A H -0.4957 -0.3927 -0.1028 0.074 Uiso 1 1 calc R U
C5A C -0.58853(19) -0.5247(4) -0.2598(2) 0.0590(8) Uani 1 1 d . .
C13 C -0.2162(2) -0.2279(4) -0.2271(2) 0.0635(9) Uani 1 1 d . .
H13 H -0.1865 -0.1632 -0.2018 0.076 Uiso 1 1 calc R U
C11A C -0.5615(2) -0.6248(4) 0.2778(2) 0.0637(9) Uani 1 1 d . .
H11A H -0.6015 -0.6717 0.3034 0.076 Uiso 1 1 calc R U
C4A C -0.5391(2) -0.4396(5) -0.2151(2) 0.0652(9) Uani 1 1 d . .
H4A H -0.5130 -0.3742 -0.2438 0.078 Uiso 1 1 calc R U
C17 C -0.0662(3) -0.2333(6) -0.8741(2) 0.0838(12) Uani 1 1 d . .
H17A H -0.0529 -0.1606 -0.8395 0.126 Uiso 1 1 calc R U
H17B H -0.0761 -0.2042 -0.9302 0.126 Uiso 1 1 calc R U
H17C H -0.0234 -0.2938 -0.8743 0.126 Uiso 1 1 calc R U
C6A C -0.6280(2) -0.6190(4) -0.2125(2) 0.0653(9) Uani 1 1 d . .
H6A H -0.6617 -0.6764 -0.2393 0.078 Uiso 1 1 calc R U
C1 C -0.22575(19) -0.3847(5) -0.6409(2) 0.0685(11) Uani 1 1 d . .
H1 H -0.2669 -0.4362 -0.6219 0.082 Uiso 1 1 calc R U
C6 C -0.2112(2) -0.3787(5) -0.7252(2) 0.0705(11) Uani 1 1 d . .
H6 H -0.2431 -0.4250 -0.7618 0.085 Uiso 1 1 calc R U
C17A C -0.5583(3) -0.4141(6) -0.3907(2) 0.0847(14) Uani 1 1 d . .
H17D H -0.5818 -0.3327 -0.3763 0.127 Uiso 1 1 calc R U
H17E H -0.5647 -0.4294 -0.4495 0.127 Uiso 1 1 calc R U
H17F H -0.5032 -0.4122 -0.3773 0.127 Uiso 1 1 calc R U
C16A C -0.6466(3) -0.6025(6) -0.3908(3) 0.0900(14) Uani 1 1 d . .
H16D H -0.6306 -0.6902 -0.3811 0.135 Uiso 1 1 calc R U
H16E H -0.6428 -0.5833 -0.4494 0.135 Uiso 1 1 calc R U
H16F H -0.7001 -0.5914 -0.3727 0.135 Uiso 1 1 calc R U
C16 C -0.1847(2) -0.3618(8) -0.9004(2) 0.107(2) Uani 1 1 d . .
H16A H -0.1725 -0.4524 -0.8992 0.161 Uiso 1 1 calc R U
H16B H -0.1755 -0.3285 -0.9556 0.161 Uiso 1 1 calc R U
H16C H -0.2390 -0.3493 -0.8857 0.161 Uiso 1 1 calc R U

loop_
_atom_site_aniso_label
_atom_site_aniso_U_11
_atom_site_aniso_U_22
_atom_site_aniso_U_33
_atom_site_aniso_U_23
_atom_site_aniso_U_13
_atom_site_aniso_U_12
O18A 0.0847(16) 0.092(2) 0.0458(11) 0.0008(14) 0.0065(10) -0.0090(17)
O18 0.0869(15) 0.098(2) 0.0443(11) -0.0039(14) 0.0037(11) -0.0198(18)
N15 0.0779(16) 0.098(3) 0.0458(14) 0.0014(18) 0.0031(13) 0.006(2)
C2A 0.0531(14) 0.060(2) 0.0510(16) -0.0033(16) -0.0033(12) 0.0027(16)
N20A 0.0737(18) 0.134(4) 0.0510(14) -0.008(2) 0.0066(13) -0.030(2)
C5 0.0596(15) 0.066(2) 0.0475(16) -0.0014(17) 0.0041(12) 0.0142(18)
C8A 0.0536(13) 0.0541(18) 0.0483(15) -0.0046(16) 0.0020(12) 0.0031(16)
C4 0.0664(16) 0.063(2) 0.0527(17) 0.0033(18) 0.0080(14) -0.0044(19)
C9A 0.0516(13) 0.0487(18) 0.0491(15) -0.0053(15) -0.0009(11) 0.0041(15)
N15A 0.092(2) 0.076(2) 0.0524(15) -0.0015(17) -0.0097(14) -0.004(2)
C3 0.0641(16) 0.063(2) 0.0496(16) -0.0049(17) 0.0010(13) -0.0063(18)
C1A 0.0628(16) 0.064(2) 0.0600(19) 0.0052(18) -0.0069(14) -0.0059(19)
C7A 0.0568(15) 0.061(2) 0.0522(16) -0.0009(17) -0.0004(13) 0.0028(16)
C12A 0.0604(15) 0.061(2) 0.0452(15) -0.0031(16) 0.0000(12) 0.0035(16)
C9 0.0516(13) 0.060(2) 0.0440(14) 0.0038(16) -0.0003(11) 0.0045(15)
C12 0.0541(13) 0.069(2) 0.0430(14) 0.0015(16) 0.0012(12) 0.0018(17)
C2 0.0510(13) 0.061(2) 0.0479(15) -0.0015(16) 0.0018(12) 0.0022(16)
C8 0.0535(14) 0.0600(19) 0.0478(15) 0.0030(16) -0.0003(12) 0.0006(16)
N20 0.0775(19) 0.153(5) 0.0540(16) 0.002(2) -0.0032(14) -0.044(3)
C11 0.0594(16) 0.074(2) 0.0477(15) 0.0047(17) 0.0040(13) -0.0090(19)
C10 0.0565(15) 0.071(2) 0.0513(16) -0.0010(18) -0.0019(12) -0.0099(18)
C7 0.0549(13) 0.063(2) 0.0477(15) -0.0015(16) -0.0002(12) -0.0007(17)
C10A 0.0618(16) 0.070(2) 0.0520(17) -0.0060(18) -0.0018(13) -0.0114(19)
C13A 0.0536(13) 0.068(2) 0.0498(15) -0.0077(17) -0.0046(12) -0.0033(17)
C19A 0.0657(19) 0.079(3) 0.0433(14) -0.0055(17) 0.0017(13) -0.006(2)
C19 0.0652(18) 0.095(3) 0.0418(15) 0.0053(19) 0.0016(14) -0.011(2)
C14 0.0695(17) 0.064(2) 0.0499(16) 0.0022(16) 0.0079(14) -0.010(2)
C14A 0.0547(14) 0.066(2) 0.0534(16) -0.0015(17) 0.0023(13) -0.0055(17)
C3A 0.0689(18) 0.062(2) 0.0555(17) -0.0033(17) -0.0083(15) -0.0049(19)
C5A 0.0621(16) 0.062(2) 0.0525(16) -0.0023(18) -0.0056(13) 0.0092(19)
C13 0.0690(18) 0.067(2) 0.0541(17) -0.0055(18) 0.0009(14) -0.009(2)
C11A 0.0672(17) 0.071(2) 0.0529(17) -0.0007(18) 0.0061(14) -0.0160(19)
C4A 0.0705(19) 0.069(2) 0.0560(17) 0.0041(19) -0.0047(15) -0.005(2)
C17 0.108(3) 0.080(3) 0.064(2) 0.012(2) 0.025(2) 0.011(3)
C6A 0.0727(19) 0.063(2) 0.0601(19) -0.0041(18) -0.0149(16) -0.003(2)
C1 0.0607(17) 0.087(3) 0.0576(18) -0.011(2) 0.0079(15) -0.016(2)
C6 0.0630(17) 0.095(3) 0.0536(17) -0.018(2) 0.0020(14) -0.012(2)
C17A 0.092(3) 0.104(4) 0.0578(19) 0.014(2) 0.0015(18) 0.005(3)
C16A 0.118(3) 0.093(3) 0.060(2) -0.008(2) -0.024(2) 0.001(3)
C16 0.085(2) 0.187(7) 0.050(2) -0.018(3) -0.0072(17) 0.007(4)

loop_
_atom_type_symbol
_atom_type_description
_atom_type_scat_dispersion_real
_atom_type_scat_dispersion_imag
_atom_type_scat_source
C C 0.0181 0.0091 'International Tables Vol C Tables 4.2.6.8 and 6.1.1.4'
H H 0.0000 0.0000 'International Tables Vol C Tables 4.2.6.8 and 6.1.1.4'
N N 0.0311 0.0180 'International Tables Vol C Tables 4.2.6.8 and 6.1.1.4'
O O 0.0492 0.0322 'International Tables Vol C Tables 4.2.6.8 and 6.1.1.4'

loop_
_geom_angle_atom_site_label_1
_geom_angle_atom_site_label_2
_geom_angle_atom_site_label_3
_geom_angle
C5 N15 C16 120.8(4)
C5 N15 C17 121.6(3)
C16 N15 C17 117.1(3)
C1A C2A C3A 116.2(3)
C1A C2A C7A 118.8(3)
C3A C2A C7A 124.9(3)
N15 C5 C4 121.4(3)
N15 C5 C6 121.8(3)
C4 C5 C6 116.7(3)
C7A C8A C19A 119.2(3)
C7A C8A C9A 125.6(3)
C19A C8A C9A 115.2(2)
C3 C4 C5 120.4(3)
C14A C9A C10A 117.3(3)
C14A C9A C8A 120.6(3)
C10A C9A C8A 122.0(3)
C5A N15A C17A 121.2(4)
C5A N15A C16A 121.8(4)
C17A N15A C16A 116.9(3)
C4 C3 C2 123.3(3)
C6A C1A C2A 122.4(4)
C8A C7A C2A 130.6(3)
O18A C12A C13A 122.9(3)
O18A C12A C11A 118.6(3)
C13A C12A C11A 118.5(3)
C10 C9 C14 116.9(3)
C10 C9 C8 121.4(3)
C14 C9 C8 121.8(3)
O18 C12 C13 117.5(3)
O18 C12 C11 123.8(3)
C13 C12 C11 118.6(3)
C1 C2 C3 115.7(3)
C1 C2 C7 126.2(3)
C3 C2 C7 118.1(3)
C7 C8 C19 120.4(3)
C7 C8 C9 124.3(3)
C19 C8 C9 115.3(3)
C10 C11 C12 119.8(3)
C11 C10 C9 122.1(3)
C8 C7 C2 132.5(3)
C11A C10A C9A 121.3(3)
C12A C13A C14A 120.4(3)
N20A C19A C8A 176.5(5)
N20 C19 C8 177.0(4)
C13 C14 C9 121.4(3)
C13A C14A C9A 121.6(3)
C4A C3A C2A 121.9(3)
N15A C5A C6A 122.4(4)
N15A C5A C4A 121.3(4)
C6A C5A C4A 116.3(3)
C14 C13 C12 121.1(4)
C10A C11A C12A 120.8(3)
C3A C4A C5A 121.6(4)
C1A C6A C5A 121.4(3)
C6 C1 C2 122.2(4)
C1 C6 C5 121.5(3)

loop_
_geom_bond_atom_site_label_1
_geom_bond_atom_site_label_2
_geom_bond_distance
O18A C12A 1.359(4)
O18 C12 1.359(3)
N15 C5 1.365(4)
N15 C16 1.434(6)
N15 C17 1.435(6)
C2A C1A 1.399(5)
C2A C3A 1.403(5)
C2A C7A 1.446(4)
N20A C19A 1.135(4)
C5 C4 1.405(5)
C5 C6 1.406(5)
C8A C7A 1.362(4)
C8A C19A 1.432(4)
C8A C9A 1.485(4)
C4 C3 1.374(4)
C9A C14A 1.384(4)
C9A C10A 1.392(5)
N15A C5A 1.358(4)
N15A C17A 1.441(6)
N15A C16A 1.445(6)
C3 C2 1.397(5)
C1A C6A 1.373(5)
C12A C13A 1.378(5)
C12A C11A 1.388(5)
C9 C10 1.390(5)
C9 C14 1.391(5)
C9 C8 1.479(4)
C12 C13 1.383(5)
C12 C11 1.384(5)
C2 C1 1.394(5)
C2 C7 1.441(4)
C8 C7 1.356(4)
C8 C19 1.441(5)
N20 C19 1.131(5)
C11 C10 1.383(4)
C10A C11A 1.371(4)
C13A C14A 1.382(4)
C14 C13 1.371(4)
C3A C4A 1.375(4)
C5A C6A 1.404(6)
C5A C4A 1.411(5)
C1 C6 1.371(4)

loop_
_geom_torsion_atom_site_label_1
_geom_torsion_atom_site_label_2
_geom_torsion_atom_site_label_3
_geom_torsion_atom_site_label_4
_geom_torsion
C16 N15 C5 C4 179.2(5)
C17 N15 C5 C4 7.6(6)
C16 N15 C5 C6 0.0(7)
C17 N15 C5 C6 -171.5(4)
N15 C5 C4 C3 177.9(4)
C6 C5 C4 C3 -2.9(6)
C7A C8A C9A C14A -169.1(4)
C19A C8A C9A C14A 11.1(5)
C7A C8A C9A C10A 8.8(6)
C19A C8A C9A C10A -170.9(4)
C5 C4 C3 C2 -0.2(6)
C3A C2A C1A C6A 3.6(5)
C7A C2A C1A C6A -179.5(4)
C19A C8A C7A C2A -4.6(6)
C9A C8A C7A C2A 175.6(4)
C1A C2A C7A C8A 159.2(4)
C3A C2A C7A C8A -24.2(6)
C4 C3 C2 C1 3.6(6)
C4 C3 C2 C7 -177.6(4)
C10 C9 C8 C7 -157.2(4)
C14 C9 C8 C7 22.8(5)
C10 C9 C8 C19 24.0(5)
C14 C9 C8 C19 -156.1(4)
O18 C12 C11 C10 178.9(4)
C13 C12 C11 C10 -1.0(6)
C12 C11 C10 C9 1.1(6)
C14 C9 C10 C11 -1.0(6)
C8 C9 C10 C11 179.0(3)
C19 C8 C7 C2 0.6(7)
C9 C8 C7 C2 -178.2(4)
C1 C2 C7 C8 -10.1(7)
C3 C2 C7 C8 171.2(4)
C14A C9A C10A C11A -0.4(6)
C8A C9A C10A C11A -178.4(4)
O18A C12A C13A C14A 179.3(4)
C11A C12A C13A C14A -1.8(6)
C10 C9 C14 C13 0.7(5)
C8 C9 C14 C13 -179.2(3)
C12A C13A C14A C9A 0.9(6)
C10A C9A C14A C13A 0.2(5)
C8A C9A C14A C13A 178.2(3)
C1A C2A C3A C4A -2.7(5)
C7A C2A C3A C4A -179.5(4)
C17A N15A C5A C6A 176.6(4)
C16A N15A C5A C6A 1.2(6)
C17A N15A C5A C4A -4.5(6)
C16A N15A C5A C4A -179.8(4)
C9 C14 C13 C12 -0.7(6)
O18 C12 C13 C14 -179.0(3)
C11 C12 C13 C14 0.8(6)
C9A C10A C11A C12A -0.6(6)
O18A C12A C11A C10A -179.4(4)
C13A C12A C11A C10A 1.6(6)
C2A C3A C4A C5A 0.2(6)
N15A C5A C4A C3A -177.3(4)
C6A C5A C4A C3A 1.7(6)
C2A C1A C6A C5A -1.8(6)
N15A C5A C6A C1A 178.1(4)
C4A C5A C6A C1A -0.9(5)
C3 C2 C1 C6 -3.9(6)
C7 C2 C1 C6 177.4(4)
C2 C1 C6 C5 0.9(7)
N15 C5 C6 C1 -178.3(4)
C4 C5 C6 C1 2.6(6)
